data_2235612
loop_
_publ_author_name
'Khan, Islam Ullah'
'Mubashar-ur-Rehman, Hafiz'
'Aziz, Salman'
'Harrison, William T. A.'

_publ_section_title
;
 3-(1<i>H</i>-Indol-3-yl)-2-(2-nitrobenzenesulfonamido)propanoic acid
 including an unknown solvate
;
_journal_coeditor_code SJ5218
_journal_issue 7
_journal_name_full 'Acta Crystallographica Section E'
_journal_page_first o2019
_journal_paper_doi 10.1107/S1600536812023446
_journal_volume 68
_journal_year 2012
_chemical_formula_moiety 'C17 H15 N3 O6 S'
_chemical_formula_sum 'C17 H15 N3 O6 S'
_chemical_formula_weight 389.38
_chemical_name_systematic
;
3-(1<i>H</i>-Indol-3-yl)-2-(2-nitrobenzenesulfonamido)propanoic acid
;
_space_group_IT_number 92
_symmetry_cell_setting tetragonal
_symmetry_space_group_name_Hall 'P 4abw 2nw'
_symmetry_space_group_name_H-M 'P 41 21 2'
_atom_sites_solution_hydrogens geom
_atom_sites_solution_primary direct
_atom_sites_solution_secondary difmap
_audit_creation_method SHELXL-97
_cell_angle_alpha 90.00
_cell_angle_beta 90.00
_cell_angle_gamma 90.00
_cell_formula_units_Z 8
_cell_length_a 9.6818(5)
_cell_length_b 9.6818(5)
_cell_length_c 44.017(3)
_cell_measurement_reflns_used 9980
_cell_measurement_temperature 296(2)
_cell_measurement_theta_max 26.88
_cell_measurement_theta_min 2.80
_cell_volume 4126.0(4)
_computing_cell_refinement 'SAINT (Bruker, 2007)'
_computing_data_collection 'APEX2 (Bruker, 2007)'
_computing_data_reduction 'SAINT (Bruker, 2007)'
_computing_molecular_graphics 'ORTEP-3 (Farrugia, 1997)'
_computing_publication_material 'SHELXL97 (Sheldrick, 2008) and PLATON (Spek, 2009)'
_computing_structure_refinement 'SHELXL97 (Sheldrick, 2008)'
_computing_structure_solution 'SHELXS97 (Sheldrick, 2008)'
_diffrn_ambient_temperature 296(2)
_diffrn_measured_fraction_theta_full 0.998
_diffrn_measured_fraction_theta_max 0.998
_diffrn_measurement_device_type 'Bruker Kappa APEXII CCD'
_diffrn_measurement_method \w
_diffrn_radiation_monochromator graphite
_diffrn_radiation_source 'fine-focus sealed tube'
_diffrn_radiation_type MoK\a
_diffrn_radiation_wavelength 0.71073
_diffrn_reflns_av_R_equivalents 0.0000
_diffrn_reflns_av_sigmaI/netI 0.0394
_diffrn_reflns_limit_h_max 8
_diffrn_reflns_limit_h_min -7
_diffrn_reflns_limit_k_max 11
_diffrn_reflns_limit_k_min 0
_diffrn_reflns_limit_l_max 54
_diffrn_reflns_limit_l_min 0
_diffrn_reflns_number 4042
_diffrn_reflns_theta_full 26.00
_diffrn_reflns_theta_max 26.00
_diffrn_reflns_theta_min 2.52
_diffrn_standards_decay_% 0
_exptl_absorpt_coefficient_mu 0.192
_exptl_absorpt_correction_type none
_exptl_crystal_colour yellow
_exptl_crystal_density_diffrn 1.254
_exptl_crystal_density_method 'not measured'
_exptl_crystal_description block
_exptl_crystal_F_000 1616
_exptl_crystal_size_max 0.30
_exptl_crystal_size_mid 0.25
_exptl_crystal_size_min 0.10
_platon_squeeze_details
;
;
_refine_diff_density_max 0.212
_refine_diff_density_min -0.235
_refine_ls_abs_structure_details 'Flack (1983), 1581 Friedel pairs'
_refine_ls_abs_structure_Flack 0.03(15)
_refine_ls_extinction_coef 0.0083(12)
_refine_ls_extinction_expression Fc^*^=kFc[1+0.001xFc^2^\l^3^/sin(2\q)]^-1/4^
_refine_ls_extinction_method SHELXL
_refine_ls_goodness_of_fit_ref 1.074
_refine_ls_hydrogen_treatment constr
_refine_ls_matrix_type full
_refine_ls_number_parameters 245
_refine_ls_number_reflns 4042
_refine_ls_number_restraints 0
_refine_ls_restrained_S_all 1.074
_refine_ls_R_factor_all 0.0773
_refine_ls_R_factor_gt 0.0666
_refine_ls_shift/su_max 0.000
_refine_ls_shift/su_mean 0.000
_refine_ls_structure_factor_coef Fsqd
_refine_ls_weighting_details 'calc w=1/[\s^2^(Fo^2^)+(0.0679P)^2^+3.5726P] where P=(Fo^2^+2Fc^2^)/3'
_refine_ls_weighting_scheme calc
_refine_ls_wR_factor_gt 0.1620
_refine_ls_wR_factor_ref 0.1677
_reflns_number_gt 3492
_reflns_number_total 4042
_reflns_threshold_expression I>2\s(I)
_cod_data_source_file sj5218.cif
_cod_data_source_block I
_cod_database_code 2235612
_cod_database_fobs_code 2235612

loop_
_symmetry_equiv_pos_as_xyz
'x, y, z'
'-x, -y, z+1/2'
'-y+1/2, x+1/2, z+1/4'
'y+1/2, -x+1/2, z+3/4'
'-x+1/2, y+1/2, -z+1/4'
'x+1/2, -y+1/2, -z+3/4'
'y, x, -z'
'-y, -x, -z+1/2'

loop_
_atom_site_type_symbol
_atom_site_label
_atom_site_fract_x
_atom_site_fract_y
_atom_site_fract_z
_atom_site_U_iso_or_equiv
_atom_site_adp_type
_atom_site_calc_flag
_atom_site_refinement_flags
_atom_site_occupancy
_atom_site_symmetry_multiplicity
C C1 0.5558(4) 0.6025(4) 0.39025(8) 0.0488(8) Uani d . 1 1
C C2 0.6443(5) 0.5208(5) 0.37363(10) 0.0583(10) Uani d . 1 1
H H2A 0.7108 0.4675 0.3834 0.070 Uiso calc R 1 1
C C3 0.6335(6) 0.5186(6) 0.34215(11) 0.0780(15) Uani d . 1 1
H H3A 0.6925 0.4627 0.3309 0.094 Uiso calc R 1 1
C C4 0.5350(7) 0.5994(6) 0.32731(10) 0.0792(15) Uani d . 1 1
H H4 0.5306 0.5977 0.3062 0.095 Uiso calc R 1 1
C C5 0.4460(6) 0.6799(6) 0.34293(11) 0.0763(14) Uani d . 1 1
H H5 0.3799 0.7328 0.3329 0.092 Uiso calc R 1 1
C C6 0.4564(5) 0.6813(4) 0.37487(9) 0.0558(10) Uani d . 1 1
C C7 0.4312(5) 0.7179(5) 0.42414(10) 0.0641(11) Uani d . 1 1
H H7 0.3953 0.7511 0.4423 0.077 Uiso calc R 1 1
C C8 0.5374(4) 0.6301(4) 0.42204(8) 0.0505(9) Uani d . 1 1
C C9 0.6174(4) 0.5663(4) 0.44725(9) 0.0554(10) Uani d . 1 1
H H9A 0.6013 0.6180 0.4658 0.067 Uiso calc R 1 1
H H9B 0.7152 0.5717 0.4426 0.067 Uiso calc R 1 1
C C10 0.5775(4) 0.4149(4) 0.45240(8) 0.0500(9) Uani d . 1 1
H H10 0.5916 0.3639 0.4334 0.060 Uiso calc R 1 1
C C11 0.6702(4) 0.3540(4) 0.47649(8) 0.0481(9) Uani d . 1 1
C C12 0.2877(4) 0.3494(4) 0.40872(8) 0.0467(8) Uani d . 1 1
C C13 0.3606(5) 0.2926(5) 0.38483(9) 0.0612(11) Uani d . 1 1
H H13 0.4322 0.2310 0.3887 0.073 Uiso calc R 1 1
C C14 0.3275(6) 0.3271(6) 0.35519(9) 0.0734(14) Uani d . 1 1
H H14 0.3782 0.2905 0.3391 0.088 Uiso calc R 1 1
C C15 0.2204(7) 0.4150(6) 0.34959(10) 0.0777(14) Uani d . 1 1
H H15 0.1990 0.4378 0.3296 0.093 Uiso calc R 1 1
C C16 0.1439(5) 0.4701(6) 0.37262(11) 0.0718(13) Uani d . 1 1
H H16 0.0696 0.5281 0.3686 0.086 Uiso calc R 1 1
C C17 0.1800(4) 0.4373(4) 0.40226(9) 0.0552(10) Uani d . 1 1
S S1 0.33465(11) 0.29054(11) 0.44601(2) 0.0528(3) Uani d . 1 1
N N1 0.3822(4) 0.7526(4) 0.39580(9) 0.0713(11) Uani d . 1 1
H H1 0.3162 0.8094 0.3920 0.086 Uiso calc R 1 1
N N2 0.4319(3) 0.4032(3) 0.46119(6) 0.0484(7) Uani d . 1 1
H H2 0.3988 0.4579 0.4747 0.058 Uiso calc R 1 1
N N3 0.0981(4) 0.5018(4) 0.42620(10) 0.0664(10) Uani d . 1 1
O O1 0.6449(3) 0.3541(4) 0.50311(6) 0.0781(10) Uani d . 1 1
O O2 0.7836(3) 0.3064(4) 0.46516(6) 0.0853(12) Uani d . 1 1
H H3 0.8481 0.2766 0.4797 0.102 Uiso d R 1 1
O O3 0.4148(3) 0.1700(3) 0.44107(7) 0.0718(9) Uani d . 1 1
O O4 0.2103(3) 0.2828(4) 0.46327(7) 0.0755(10) Uani d . 1 1
O O5 0.1554(4) 0.5580(5) 0.44684(9) 0.0921(12) Uani d . 1 1
O O6 -0.0272(4) 0.4964(5) 0.42333(11) 0.0987(13) Uani d . 1 1

loop_
_atom_site_aniso_label
_atom_site_aniso_U_11
_atom_site_aniso_U_22
_atom_site_aniso_U_33
_atom_site_aniso_U_12
_atom_site_aniso_U_13
_atom_site_aniso_U_23
C1 0.055(2) 0.044(2) 0.0473(18) -0.0035(17) 0.0050(17) 0.0033(16)
C2 0.059(3) 0.053(2) 0.062(2) -0.005(2) 0.006(2) -0.0003(19)
C3 0.096(4) 0.071(3) 0.068(3) -0.006(3) 0.028(3) -0.012(2)
C4 0.112(5) 0.075(3) 0.050(2) -0.024(3) -0.001(3) 0.007(2)
C5 0.087(4) 0.078(3) 0.064(3) -0.005(3) -0.012(3) 0.021(3)
C6 0.062(3) 0.049(2) 0.057(2) -0.004(2) -0.0034(18) 0.0095(18)
C7 0.068(3) 0.068(3) 0.056(2) 0.005(2) 0.011(2) 0.004(2)
C8 0.057(2) 0.044(2) 0.0509(19) -0.0017(17) 0.0004(17) 0.0059(16)
C9 0.057(2) 0.056(2) 0.053(2) -0.0113(18) -0.0096(18) 0.0039(18)
C10 0.054(2) 0.062(2) 0.0342(15) 0.0002(19) -0.0001(15) -0.0023(15)
C11 0.049(2) 0.055(2) 0.0394(16) 0.0018(17) 0.0053(15) 0.0022(15)
C12 0.046(2) 0.049(2) 0.0459(17) -0.0078(17) -0.0033(16) -0.0022(15)
C13 0.060(3) 0.066(3) 0.057(2) -0.007(2) 0.0011(19) -0.013(2)
C14 0.085(3) 0.086(3) 0.050(2) -0.031(3) 0.006(2) -0.010(2)
C15 0.099(4) 0.082(4) 0.051(2) -0.028(3) -0.015(3) 0.004(2)
C16 0.058(3) 0.081(3) 0.077(3) -0.007(2) -0.019(2) 0.013(2)
C17 0.044(2) 0.060(2) 0.062(2) -0.0064(19) -0.0104(18) 0.0037(19)
S1 0.0515(6) 0.0560(6) 0.0508(5) -0.0032(5) -0.0041(4) 0.0055(4)
N1 0.070(3) 0.064(2) 0.080(2) 0.0302(19) 0.002(2) 0.0077(19)
N2 0.0449(17) 0.060(2) 0.0401(14) 0.0036(15) 0.0014(13) -0.0026(14)
N3 0.050(2) 0.069(3) 0.081(2) 0.0070(18) 0.0047(19) 0.014(2)
O1 0.068(2) 0.128(3) 0.0381(13) 0.030(2) 0.0032(13) 0.0059(16)
O2 0.0609(19) 0.147(4) 0.0478(14) 0.039(2) 0.0108(14) 0.0140(19)
O3 0.076(2) 0.0584(18) 0.081(2) 0.0064(17) -0.0180(17) -0.0001(16)
O4 0.0590(18) 0.102(3) 0.0655(17) -0.0225(18) 0.0054(15) 0.0188(18)
O5 0.075(2) 0.118(3) 0.082(2) 0.013(2) 0.010(2) -0.031(2)
O6 0.046(2) 0.115(3) 0.135(3) 0.010(2) 0.000(2) 0.015(3)

loop_
_atom_type_symbol
_atom_type_description
_atom_type_scat_dispersion_real
_atom_type_scat_dispersion_imag
_atom_type_scat_source
C C 0.0033 0.0016 'International Tables Vol C Tables 4.2.6.8 and 6.1.1.4'
H H 0.0000 0.0000 'International Tables Vol C Tables 4.2.6.8 and 6.1.1.4'
N N 0.0061 0.0033 'International Tables Vol C Tables 4.2.6.8 and 6.1.1.4'
O O 0.0106 0.0060 'International Tables Vol C Tables 4.2.6.8 and 6.1.1.4'
S S 0.1246 0.1234 'International Tables Vol C Tables 4.2.6.8 and 6.1.1.4'

loop_
_geom_angle_atom_site_label_1
_geom_angle_atom_site_label_2
_geom_angle_atom_site_label_3
_geom_angle
C2 C1 C6 118.9(4)
C2 C1 C8 134.6(4)
C6 C1 C8 106.5(4)
C1 C2 C3 119.5(5)
C1 C2 H2A 120.3
C3 C2 H2A 120.3
C2 C3 C4 120.6(5)
C2 C3 H3A 119.7
C4 C3 H3A 119.7
C5 C4 C3 121.5(4)
C5 C4 H4 119.3
C3 C4 H4 119.3
C4 C5 C6 117.9(5)
C4 C5 H5 121.1
C6 C5 H5 121.1
N1 C6 C1 108.2(3)
N1 C6 C5 130.1(4)
C1 C6 C5 121.7(4)
C8 C7 N1 110.9(4)
C8 C7 H7 124.5
N1 C7 H7 124.5
C7 C8 C1 106.3(4)
C7 C8 C9 127.8(4)
C1 C8 C9 125.8(4)
C8 C9 C10 112.1(3)
C8 C9 H9A 109.2
C10 C9 H9A 109.2
C8 C9 H9B 109.2
C10 C9 H9B 109.2
H9A C9 H9B 107.9
N2 C10 C11 110.9(3)
N2 C10 C9 110.8(3)
C11 C10 C9 109.1(3)
N2 C10 H10 108.7
C11 C10 H10 108.7
C9 C10 H10 108.7
O1 C11 O2 123.5(4)
O1 C11 C10 124.5(4)
O2 C11 C10 111.9(3)
C17 C12 C13 118.5(4)
C17 C12 S1 125.2(3)
C13 C12 S1 116.1(3)
C12 C13 C14 120.2(5)
C12 C13 H13 119.9
C14 C13 H13 119.9
C15 C14 C13 119.8(5)
C15 C14 H14 120.1
C13 C14 H14 120.1
C14 C15 C16 121.5(4)
C14 C15 H15 119.2
C16 C15 H15 119.2
C15 C16 C17 118.2(5)
C15 C16 H16 120.9
C17 C16 H16 120.9
C12 C17 C16 121.8(4)
C12 C17 N3 121.8(4)
C16 C17 N3 116.4(4)
O3 S1 O4 120.0(2)
O3 S1 N2 107.77(18)
O4 S1 N2 108.22(19)
O3 S1 C12 105.04(19)
O4 S1 C12 106.84(19)
N2 S1 C12 108.47(17)
C6 N1 C7 108.0(4)
C6 N1 H1 126.0
C7 N1 H1 126.0
C10 N2 S1 120.8(3)
C10 N2 H2 119.6
S1 N2 H2 119.6
O5 N3 O6 124.0(5)
O5 N3 C17 119.4(4)
O6 N3 C17 116.6(5)
C11 O2 H3 114.3

loop_
_geom_bond_atom_site_label_1
_geom_bond_atom_site_label_2
_geom_bond_distance
C1 C2 1.377(6)
C1 C6 1.402(6)
C1 C8 1.436(5)
C2 C3 1.390(7)
C2 H2A 0.9300
C3 C4 1.396(8)
C3 H3A 0.9300
C4 C5 1.350(8)
C4 H4 0.9300
C5 C6 1.410(6)
C5 H5 0.9300
C6 N1 1.356(6)
C7 C8 1.337(6)
C7 N1 1.376(6)
C7 H7 0.9300
C8 C9 1.488(5)
C9 C10 1.533(6)
C9 H9A 0.9700
C9 H9B 0.9700
C10 N2 1.466(5)
C10 C11 1.509(5)
C10 H10 0.9800
C11 O1 1.197(4)
C11 O2 1.291(5)
C12 C17 1.375(5)
C12 C13 1.381(6)
C12 S1 1.796(4)
C13 C14 1.384(6)
C13 H13 0.9300
C14 C15 1.363(8)
C14 H14 0.9300
C15 C16 1.364(8)
C15 H15 0.9300
C16 C17 1.387(6)
C16 H16 0.9300
C17 N3 1.459(6)
S1 O3 1.418(3)
S1 O4 1.426(3)
S1 N2 1.588(3)
N1 H1 0.8600
N2 H2 0.8600
N3 O5 1.195(5)
N3 O6 1.221(5)
O2 H3 0.9400

loop_
_geom_hbond_atom_site_label_D
_geom_hbond_atom_site_label_H
_geom_hbond_atom_site_label_A
_geom_hbond_site_symmetry_A
_geom_hbond_distance_DH
_geom_hbond_distance_HA
_geom_hbond_distance_DA
_geom_hbond_angle_DHA
N1 H1 Cg1 6_465 0.86 2.77 3.565(4) 155
N2 H2 O1 7_556 0.86 2.10 2.918(4) 158

loop_
_geom_torsion_atom_site_label_1
_geom_torsion_atom_site_label_2
_geom_torsion_atom_site_label_3
_geom_torsion_atom_site_label_4
_geom_torsion
C6 C1 C2 C3 0.2(6)
C8 C1 C2 C3 -179.9(5)
C1 C2 C3 C4 0.7(7)
C2 C3 C4 C5 -1.2(8)
C3 C4 C5 C6 0.7(8)
C2 C1 C6 N1 -179.9(4)
C8 C1 C6 N1 0.1(5)
C2 C1 C6 C5 -0.7(6)
C8 C1 C6 C5 179.4(4)
C4 C5 C6 N1 179.3(5)
C4 C5 C6 C1 0.2(7)
N1 C7 C8 C1 -1.9(5)
N1 C7 C8 C9 -178.9(4)
C2 C1 C8 C7 -178.9(5)
C6 C1 C8 C7 1.1(5)
C2 C1 C8 C9 -1.7(7)
C6 C1 C8 C9 178.2(4)
C7 C8 C9 C10 103.7(5)
C1 C8 C9 C10 -72.8(5)
C8 C9 C10 N2 -62.1(4)
C8 C9 C10 C11 175.6(3)
N2 C10 C11 O1 -31.5(6)
C9 C10 C11 O1 90.8(5)
N2 C10 C11 O2 151.1(4)
C9 C10 C11 O2 -86.6(4)
C17 C12 C13 C14 1.7(6)
S1 C12 C13 C14 177.1(3)
C12 C13 C14 C15 -1.5(7)
C13 C14 C15 C16 -0.2(8)
C14 C15 C16 C17 1.6(8)
C13 C12 C17 C16 -0.2(6)
S1 C12 C17 C16 -175.2(4)
C13 C12 C17 N3 -179.9(4)
S1 C12 C17 N3 5.2(6)
C15 C16 C17 C12 -1.4(7)
C15 C16 C17 N3 178.2(4)
C17 C12 S1 O3 160.3(4)
C13 C12 S1 O3 -14.8(4)
C17 C12 S1 O4 31.7(4)
C13 C12 S1 O4 -143.3(3)
C17 C12 S1 N2 -84.7(4)
C13 C12 S1 N2 100.2(3)
C1 C6 N1 C7 -1.2(5)
C5 C6 N1 C7 179.6(5)
C8 C7 N1 C6 2.0(6)
C11 C10 N2 S1 -104.3(3)
C9 C10 N2 S1 134.4(3)
O3 S1 N2 C10 36.3(3)
O4 S1 N2 C10 167.5(3)
C12 S1 N2 C10 -76.9(3)
C12 C17 N3 O5 48.9(6)
C16 C17 N3 O5 -130.7(5)
C12 C17 N3 O6 -132.4(5)
C16 C17 N3 O6 48.0(6)

loop_
_platon_squeeze_void_nr
_platon_squeeze_void_average_x
_platon_squeeze_void_average_y
_platon_squeeze_void_average_z
_platon_squeeze_void_volume
_platon_squeeze_void_count_electrons
_platon_squeeze_void_content
1 0.063 0.069 0.000 217 32 ' '
2 0.143 0.618 0.250 217 32 ' '
3 -0.086 -0.018 0.500 217 32 ' '
4 -0.209 0.379 0.750 217 32 ' '

loop_
_cod_related_entry_id
_cod_related_entry_database
_cod_related_entry_code
1 ChemSpider 1302263
